data_9006337
loop_
_publ_author_name
'Yang, H.'
'Ghose, S.'

_publ_section_title
;
 High temperature single crystal X-ray diffraction studies
 of the ortho-proto phase transition in enstatite, Mg2Si2O6 at 1360 K
 Sample: T = 296 K
;
_journal_name_full 'Physics and Chemistry of Minerals'
_journal_page_first 300
_journal_page_last 310
_journal_volume 22
_journal_year 1995
_chemical_formula_sum 'Mg O3 Si'
_chemical_name_mineral Enstatite
_space_group_IT_number 61
_symmetry_space_group_name_Hall '-P 2ac 2ab'
_symmetry_space_group_name_H-M 'P b c a'
_cell_angle_alpha 90
_cell_angle_beta 90
_cell_angle_gamma 90
_cell_length_a 18.251
_cell_length_b 8.814
_cell_length_c 5.181
_cell_formula_units_Z 16
_cell_volume 833.438
_database_code_amcsd 0007919
_diffrn_ambient_temperature 296
_exptl_crystal_density_diffrn 3.200
_cod_original_formula_sum 'Mg Si O3'
_cod_database_code 9006337

loop_
_space_group_symop_operation_xyz
x,y,z
x,1/2-y,1/2+z
-x,1/2+y,1/2-z
1/2-x,1/2+y,z
1/2+x,1/2-y,-z
1/2+x,y,1/2-z
1/2-x,-y,1/2+z
-x,-y,-z

loop_
_atom_site_aniso_label
_atom_site_aniso_U_11
_atom_site_aniso_U_22
_atom_site_aniso_U_33
_atom_site_aniso_U_12
_atom_site_aniso_U_13
_atom_site_aniso_U_23
Mg1 0.00675 0.00590 0.00422 0.00000 -0.00096 0.00046
Mg2 0.00844 0.00866 0.00612 -0.00081 -0.00144 0.00046
SiA 0.00506 0.00472 0.00340 0.00000 0.00000 -0.00046
SiB 0.00337 0.00433 0.00367 0.00000 -0.00048 0.00023
O1A 0.00506 0.00748 0.00530 0.00000 0.00048 -0.00023
O1B 0.00506 0.00748 0.00585 0.00081 0.00000 0.00023
O2A 0.00844 0.00551 0.00707 -0.00163 0.00000 -0.00023
O2B 0.00844 0.00630 0.00476 0.00163 -0.00048 0.00116
O3A 0.00675 0.00945 0.00435 0.00000 0.00000 -0.00231
O3B 0.00675 0.00748 0.00503 -0.00081 0.00048 -0.00139

loop_
_atom_site_label
_atom_site_fract_x
_atom_site_fract_y
_atom_site_fract_z
_atom_site_U_iso_or_equiv
Mg1 0.37580 0.65370 0.86600 0.00536
Mg2 0.37680 0.48690 0.35900 0.00766
SiA 0.27170 0.34150 0.05050 0.00418
SiB 0.47350 0.33740 0.79830 0.00405
O1A 0.18340 0.34000 0.03560 0.00586
O1B 0.56250 0.34030 0.80020 0.00581
O2A 0.31080 0.50270 0.04320 0.00686
O2B 0.43270 0.48330 0.68960 0.00669
O3A 0.30320 0.22260 -0.16790 0.00676
O3B 0.44750 0.19550 0.60400 0.00648

loop_
_cod_related_entry_id
_cod_related_entry_database
_cod_related_entry_code
1 AMCSD 0007919
